data_1556491
loop_
_publ_author_name
'Seifert, T.'
'Roesky, P.W.'

_publ_section_title
;
 Alkali and Alkaline Earth Metal Complexes Ligated by an Ethynyl
 Substituted Cyclopentadienyl Ligand
;
_journal_name_full Inorganics
_journal_page_first 28
_journal_paper_doi 10.3390/inorganics5020028
_journal_volume 5
_journal_year 2017
_chemical_formula_moiety 'C26 H45 Na O3 Si'
_chemical_formula_sum 'C26 H45 Na O3 Si'
_chemical_formula_weight 456.70
_space_group_crystal_system monoclinic
_space_group_IT_number 14
_space_group_name_Hall '-P 2ybc'
_space_group_name_H-M_alt 'P 1 21/c 1'
_atom_sites_solution_hydrogens geom
_atom_sites_solution_primary dual
_cell_angle_alpha 90
_cell_angle_beta 99.360(4)
_cell_angle_gamma 90
_cell_formula_units_Z 4
_cell_length_a 8.1123(4)
_cell_length_b 14.1264(5)
_cell_length_c 24.7662(14)
_cell_measurement_temperature 100(2)
_cell_volume 2800.4(2)
_computing_molecular_graphics 'Olex2 (Dolomanov et al., 2009)'
_computing_publication_material 'Olex2 (Dolomanov et al., 2009)'
_computing_structure_refinement 'ShelXL (Sheldrick, 2015)'
_computing_structure_solution 'ShelXT (Sheldrick, 2015)'
_diffrn_ambient_temperature 100.0
_diffrn_measured_fraction_theta_full 0.992
_diffrn_measured_fraction_theta_max 0.985
_diffrn_measurement_device_type 'Bruker P4'
_diffrn_measurement_method '\w scans'
_diffrn_radiation_monochromator graphite
_diffrn_radiation_type MoK\a
_diffrn_radiation_wavelength 0.71073
_diffrn_reflns_av_R_equivalents 0.1124
_diffrn_reflns_av_unetI/netI 0.1005
_diffrn_reflns_Laue_measured_fraction_full 0.992
_diffrn_reflns_Laue_measured_fraction_max 0.985
_diffrn_reflns_limit_h_max 8
_diffrn_reflns_limit_h_min -10
_diffrn_reflns_limit_k_max 14
_diffrn_reflns_limit_k_min -17
_diffrn_reflns_limit_l_max 23
_diffrn_reflns_limit_l_min -30
_diffrn_reflns_number 12871
_diffrn_reflns_point_group_measured_fraction_full 0.992
_diffrn_reflns_point_group_measured_fraction_max 0.985
_diffrn_reflns_theta_full 25.242
_diffrn_reflns_theta_max 26.088
_diffrn_reflns_theta_min 1.665
_exptl_absorpt_coefficient_mu 0.121
_exptl_absorpt_correction_type none
_exptl_crystal_density_diffrn 1.083
_exptl_crystal_F_000 1000
_refine_diff_density_max 0.702
_refine_diff_density_min -0.441
_refine_diff_density_rms 0.105
_refine_ls_extinction_coef .
_refine_ls_extinction_method none
_refine_ls_goodness_of_fit_ref 0.963
_refine_ls_hydrogen_treatment constr
_refine_ls_matrix_type full
_refine_ls_number_parameters 287
_refine_ls_number_reflns 5468
_refine_ls_number_restraints 0
_refine_ls_restrained_S_all 0.963
_refine_ls_R_factor_all 0.1562
_refine_ls_R_factor_gt 0.0852
_refine_ls_shift/su_max 0.000
_refine_ls_shift/su_mean 0.000
_refine_ls_structure_factor_coef Fsqd
_refine_ls_weighting_details 'w=1/[\s^2^(Fo^2^)+(0.1470P)^2^] where P=(Fo^2^+2Fc^2^)/3'
_refine_ls_weighting_scheme calc
_refine_ls_wR_factor_gt 0.2044
_refine_ls_wR_factor_ref 0.2505
_reflns_Friedel_coverage 0.000
_reflns_Friedel_fraction_full .
_reflns_Friedel_fraction_max .
_reflns_number_gt 2890
_reflns_number_total 5468
_reflns_threshold_expression 'I > 2\s(I)'
_cod_data_source_file 1.cif
_cod_data_source_block tps213
_cod_database_code 1556491
_shelx_space_group_comment
;
The symmetry employed for this shelxl refinement is uniquely defined
by the following loop, which should always be used as a source of
symmetry information in preference to the above space-group names.
They are only intended as comments.
;
_olex2_refinement_description
;
1. Fixed Uiso
 At 1.2 times of:
  All C(H,H) groups
 At 1.5 times of:
  All C(H,H,H) groups
2.a Secondary CH2 refined with riding coordinates:
 C18(H18A,H18B), C25(H25A,H25B), C17(H17A,H17B), C20(H20A,H20B), C23(H23A,
 H23B), C21(H21A,H21B), C24(H24A,H24B), C26(H26A,H26B), C15(H15A,H15B),
 C22(H22A,H22B), C27(H27A,H27B), C16(H16A,H16B)
2.b Idealised Me refined as rotating group:
 C11(H11A,H11B,H11C), C12(H12A,H12B,H12C), C13(H13A,H13B,H13C), C14(H14A,H14B,
 H14C), C1(H1A,H1B,H1C), C2(H2A,H2B,H2C), C3(H3A,H3B,H3C)
;
_olex2_submission_special_instructions 'No special instructions were received'

loop_
_space_group_symop_operation_xyz
'x, y, z'
'-x, y+1/2, -z+1/2'
'-x, -y, -z'
'x, -y-1/2, z-1/2'

loop_
_atom_site_label
_atom_site_type_symbol
_atom_site_fract_x
_atom_site_fract_y
_atom_site_fract_z
_atom_site_U_iso_or_equiv
_atom_site_adp_type
_atom_site_occupancy
_atom_site_site_symmetry_order
_atom_site_calc_flag
_atom_site_refinement_flags_posn
_atom_site_refinement_flags_adp
_atom_site_refinement_flags_occupancy
_atom_site_disorder_assembly
_atom_site_disorder_group
Si1 Si 0.36840(15) 0.28867(9) 0.76141(5) 0.0364(3) Uani 1 1 d . . . . .
Na1 Na 0.63101(17) 0.25777(12) 0.55715(6) 0.0336(4) Uani 1 1 d . . . . .
O3 O 0.8101(3) 0.2418(2) 0.49497(12) 0.0365(7) Uani 1 1 d . . . . .
O2 O 0.7508(4) 0.3955(3) 0.59688(13) 0.0546(10) Uani 1 1 d . . . . .
O1 O 0.7685(4) 0.1552(3) 0.62053(14) 0.0681(12) Uani 1 1 d . . . . .
C7 C 0.3247(4) 0.3331(3) 0.54139(15) 0.0255(8) Uani 1 1 d . . . . .
C5 C 0.3209(4) 0.2734(3) 0.63796(16) 0.0263(8) Uani 1 1 d . . . . .
C10 C 0.3283(5) 0.1711(3) 0.55499(16) 0.0304(9) Uani 1 1 d . . . . .
C6 C 0.3196(4) 0.2609(3) 0.58152(15) 0.0250(8) Uani 1 1 d . . . . .
C9 C 0.3411(4) 0.1882(3) 0.50070(16) 0.0298(9) Uani 1 1 d . . . . .
C8 C 0.3392(4) 0.2882(3) 0.49218(15) 0.0302(9) Uani 1 1 d . . . . .
C4 C 0.3244(5) 0.2820(3) 0.68729(17) 0.0327(9) Uani 1 1 d . . . . .
C11 C 0.3157(5) 0.4372(3) 0.55114(18) 0.0384(10) Uani 1 1 d . . . . .
H11A H 0.317653 0.448941 0.590241 0.058 Uiso 1 1 calc GR . . . .
H11B H 0.211935 0.462419 0.530305 0.058 Uiso 1 1 calc GR . . . .
H11C H 0.411518 0.468478 0.539286 0.058 Uiso 1 1 calc GR . . . .
C12 C 0.3509(5) 0.3370(3) 0.43852(17) 0.0410(11) Uani 1 1 d . . . . .
H12A H 0.348121 0.405761 0.443561 0.062 Uiso 1 1 calc GR . . . .
H12B H 0.256430 0.317693 0.410857 0.062 Uiso 1 1 calc GR . . . .
H12C H 0.455769 0.319152 0.426391 0.062 Uiso 1 1 calc GR . . . .
C13 C 0.3506(6) 0.1143(3) 0.45749(19) 0.0438(11) Uani 1 1 d . . . . .
H13A H 0.442960 0.129254 0.437895 0.066 Uiso 1 1 calc GR . . . .
H13B H 0.245422 0.113435 0.431624 0.066 Uiso 1 1 calc GR . . . .
H13C H 0.369469 0.052004 0.474843 0.066 Uiso 1 1 calc GR . . . .
C14 C 0.3206(6) 0.0766(3) 0.5817(2) 0.0437(11) Uani 1 1 d . . . . .
H14A H 0.415156 0.037756 0.574862 0.066 Uiso 1 1 calc GR . . . .
H14B H 0.215762 0.045016 0.566558 0.066 Uiso 1 1 calc GR . . . .
H14C H 0.325988 0.085204 0.621225 0.066 Uiso 1 1 calc GR . . . .
C18 C 0.9193(5) 0.4241(3) 0.59556(19) 0.0405(11) Uani 1 1 d . . . . .
H18A H 0.923338 0.469695 0.565464 0.049 Uiso 1 1 calc R . . . .
H18B H 0.989001 0.368558 0.589938 0.049 Uiso 1 1 calc R . . . .
C25 C 0.9961(5) 0.0862(4) 0.67893(19) 0.0467(12) Uani 1 1 d . . . . .
H25A H 1.094474 0.122538 0.696676 0.056 Uiso 1 1 calc R . . . .
H25B H 1.026125 0.018276 0.678538 0.056 Uiso 1 1 calc R . . . .
C17 C 0.9814(5) 0.4698(4) 0.65029(18) 0.0447(11) Uani 1 1 d . . . . .
H17A H 1.092128 0.444545 0.666649 0.054 Uiso 1 1 calc R . . . .
H17B H 0.989236 0.539389 0.646711 0.054 Uiso 1 1 calc R . . . .
C20 C 0.8673(7) 0.3128(3) 0.4624(2) 0.0525(13) Uani 1 1 d . . . . .
H20A H 0.980920 0.333798 0.478814 0.063 Uiso 1 1 calc R . . . .
H20B H 0.791683 0.368250 0.459313 0.063 Uiso 1 1 calc R . . . .
C1 C 0.5168(6) 0.3878(4) 0.7821(2) 0.0564(14) Uani 1 1 d . . . . .
H1A H 0.625146 0.372953 0.771521 0.085 Uiso 1 1 calc GR . . . .
H1B H 0.530801 0.396292 0.821889 0.085 Uiso 1 1 calc GR . . . .
H1C H 0.472538 0.446137 0.763899 0.085 Uiso 1 1 calc GR . . . .
C23 C 0.8740(7) 0.1556(3) 0.47735(19) 0.0500(12) Uani 1 1 d . . . . .
H23A H 0.806695 0.101093 0.486282 0.060 Uiso 1 1 calc R . . . .
H23B H 0.991545 0.146129 0.494856 0.060 Uiso 1 1 calc R . . . .
C2 C 0.4628(7) 0.1732(4) 0.7881(2) 0.0581(14) Uani 1 1 d . . . . .
H2A H 0.395124 0.120840 0.770557 0.087 Uiso 1 1 calc GR . . . .
H2B H 0.466043 0.170259 0.827772 0.087 Uiso 1 1 calc GR . . . .
H2C H 0.576662 0.168303 0.779850 0.087 Uiso 1 1 calc GR . . . .
C3 C 0.1756(6) 0.3090(4) 0.79106(19) 0.0495(12) Uani 1 1 d . . . . .
H3A H 0.120532 0.366878 0.775524 0.074 Uiso 1 1 calc GR . . . .
H3B H 0.204530 0.315699 0.830854 0.074 Uiso 1 1 calc GR . . . .
H3C H 0.099776 0.255086 0.782449 0.074 Uiso 1 1 calc GR . . . .
C21 C 0.8694(8) 0.2696(4) 0.4068(2) 0.0591(14) Uani 1 1 d . . . . .
H21A H 0.771977 0.291146 0.380272 0.071 Uiso 1 1 calc R . . . .
H21B H 0.973007 0.286796 0.392845 0.071 Uiso 1 1 calc R . . . .
C24 C 0.9357(5) 0.1220(4) 0.6216(2) 0.0535(13) Uani 1 1 d . . . . .
H24A H 1.008135 0.174116 0.612531 0.064 Uiso 1 1 calc R . . . .
H24B H 0.937778 0.070424 0.594643 0.064 Uiso 1 1 calc R . . . .
C26 C 0.8477(6) 0.1015(5) 0.7083(2) 0.0611(15) Uani 1 1 d . . . . .
H26A H 0.832832 0.046705 0.731994 0.073 Uiso 1 1 calc R . . . .
H26B H 0.863018 0.159339 0.731117 0.073 Uiso 1 1 calc R . . . .
C15 C 0.7048(7) 0.4225(5) 0.6480(2) 0.0661(17) Uani 1 1 d . . . . .
H15A H 0.630628 0.478561 0.643164 0.079 Uiso 1 1 calc R . . . .
H15B H 0.645280 0.370088 0.663056 0.079 Uiso 1 1 calc R . . . .
C22 C 0.8616(9) 0.1668(4) 0.4161(2) 0.0677(16) Uani 1 1 d . . . . .
H22A H 0.955350 0.134088 0.402826 0.081 Uiso 1 1 calc R . . . .
H22B H 0.755014 0.140304 0.396824 0.081 Uiso 1 1 calc R . . . .
C27 C 0.7063(7) 0.1112(7) 0.6652(3) 0.101(3) Uani 1 1 d . . . . .
H27A H 0.657905 0.048436 0.654196 0.122 Uiso 1 1 calc R . . . .
H27B H 0.618947 0.150984 0.677417 0.122 Uiso 1 1 calc R . . . .
C16 C 0.8531(7) 0.4437(7) 0.6831(3) 0.112(3) Uani 1 1 d . . . . .
H16A H 0.890453 0.387944 0.706074 0.134 Uiso 1 1 calc R . . . .
H16B H 0.834384 0.496747 0.707466 0.134 Uiso 1 1 calc R . . . .

loop_
_atom_site_aniso_label
_atom_site_aniso_U_11
_atom_site_aniso_U_22
_atom_site_aniso_U_33
_atom_site_aniso_U_23
_atom_site_aniso_U_13
_atom_site_aniso_U_12
Si1 0.0392(6) 0.0508(7) 0.0184(6) 0.0001(5) 0.0024(5) 0.0037(6)
Na1 0.0209(7) 0.0525(10) 0.0251(9) 0.0017(7) -0.0029(6) 0.0015(7)
O3 0.0304(14) 0.0406(16) 0.0399(17) -0.0063(13) 0.0097(12) -0.0006(13)
O2 0.0338(16) 0.089(3) 0.043(2) -0.0305(18) 0.0118(14) -0.0200(17)
O1 0.0341(17) 0.126(3) 0.044(2) 0.044(2) 0.0073(15) 0.022(2)
C7 0.0195(16) 0.036(2) 0.020(2) -0.0010(15) 0.0007(14) 0.0034(16)
C5 0.0217(18) 0.033(2) 0.024(2) 0.0026(16) 0.0040(15) 0.0024(16)
C10 0.0265(19) 0.037(2) 0.028(2) -0.0016(17) 0.0039(16) -0.0021(18)
C6 0.0185(16) 0.034(2) 0.022(2) 0.0012(16) 0.0028(14) 0.0006(16)
C9 0.0224(17) 0.043(2) 0.022(2) -0.0042(17) 0.0003(15) -0.0028(18)
C8 0.0179(17) 0.050(2) 0.021(2) 0.0003(18) -0.0024(14) 0.0018(18)
C4 0.034(2) 0.039(2) 0.026(2) 0.0029(17) 0.0057(17) 0.0033(18)
C11 0.045(2) 0.042(2) 0.029(2) 0.0048(18) 0.0083(19) 0.005(2)
C12 0.038(2) 0.061(3) 0.024(2) 0.004(2) 0.0020(17) 0.005(2)
C13 0.046(2) 0.051(3) 0.035(3) -0.012(2) 0.009(2) -0.005(2)
C14 0.056(3) 0.038(2) 0.040(3) 0.001(2) 0.017(2) 0.004(2)
C18 0.031(2) 0.052(3) 0.037(3) -0.007(2) 0.0014(18) -0.002(2)
C25 0.033(2) 0.068(3) 0.038(3) 0.019(2) 0.0025(19) 0.006(2)
C17 0.037(2) 0.056(3) 0.039(3) -0.008(2) -0.0020(19) -0.010(2)
C20 0.060(3) 0.042(3) 0.060(3) -0.010(2) 0.025(3) -0.011(2)
C1 0.052(3) 0.080(4) 0.036(3) -0.016(3) 0.002(2) -0.013(3)
C23 0.067(3) 0.053(3) 0.031(3) -0.001(2) 0.010(2) 0.011(3)
C2 0.067(3) 0.075(4) 0.032(3) 0.015(2) 0.008(2) 0.024(3)
C3 0.048(3) 0.074(3) 0.026(2) 0.000(2) 0.006(2) 0.003(2)
C21 0.079(4) 0.058(3) 0.044(3) 0.005(2) 0.017(3) -0.008(3)
C24 0.034(2) 0.078(4) 0.046(3) 0.024(3) 0.000(2) 0.011(2)
C26 0.045(3) 0.094(4) 0.045(3) 0.025(3) 0.007(2) 0.015(3)
C15 0.053(3) 0.105(5) 0.044(3) -0.031(3) 0.021(2) -0.036(3)
C22 0.110(5) 0.060(3) 0.031(3) -0.003(2) 0.004(3) 0.000(3)
C27 0.047(3) 0.197(8) 0.064(4) 0.071(5) 0.022(3) 0.038(4)
C16 0.046(3) 0.239(10) 0.051(4) -0.058(5) 0.008(3) -0.052(5)

loop_
_atom_type_symbol
_atom_type_description
_atom_type_scat_dispersion_real
_atom_type_scat_dispersion_imag
_atom_type_scat_source
C C 0.0033 0.0016 'International Tables Vol C Tables 4.2.6.8 and 6.1.1.4'
H H 0.0000 0.0000 'International Tables Vol C Tables 4.2.6.8 and 6.1.1.4'
Si Si 0.0817 0.0704 'International Tables Vol C Tables 4.2.6.8 and 6.1.1.4'
Na Na 0.0362 0.0249 'International Tables Vol C Tables 4.2.6.8 and 6.1.1.4'
O O 0.0106 0.0060 'International Tables Vol C Tables 4.2.6.8 and 6.1.1.4'

loop_
_geom_angle_atom_site_label_1
_geom_angle_atom_site_label_2
_geom_angle_atom_site_label_3
_geom_angle
_geom_angle_site_symmetry_1
_geom_angle_site_symmetry_3
C4 Si1 C1 109.3(2) . .
C4 Si1 C2 108.2(2) . .
C4 Si1 C3 111.6(2) . .
C1 Si1 C2 110.3(3) . .
C3 Si1 C1 108.9(2) . .
C3 Si1 C2 108.5(2) . .
O3 Na1 O2 95.75(12) . .
O3 Na1 C7 128.05(13) . .
O3 Na1 C10 127.37(13) . .
O3 Na1 C6 150.72(12) . .
O3 Na1 C9 102.04(12) . .
O3 Na1 C8 101.96(12) . .
O2 Na1 C7 92.46(13) . .
O2 Na1 C10 134.09(13) . .
O2 Na1 C6 103.55(12) . .
O2 Na1 C9 142.08(14) . .
O2 Na1 C8 112.90(14) . .
O1 Na1 O3 96.14(12) . .
O1 Na1 O2 96.70(16) . .
O1 Na1 C7 133.63(13) . .
O1 Na1 C10 93.76(13) . .
O1 Na1 C6 103.13(12) . .
O1 Na1 C9 114.09(15) . .
O1 Na1 C8 143.13(15) . .
C7 Na1 C10 50.62(12) . .
C7 Na1 C6 30.91(11) . .
C7 Na1 C9 50.40(12) . .
C6 Na1 C10 30.67(11) . .
C6 Na1 C9 49.91(12) . .
C9 Na1 C10 29.46(12) . .
C8 Na1 C7 30.28(12) . .
C8 Na1 C10 49.90(12) . .
C8 Na1 C6 50.24(12) . .
C8 Na1 C9 30.72(12) . .
C20 O3 Na1 128.1(3) . .
C20 O3 C23 105.2(3) . .
C23 O3 Na1 126.5(3) . .
C18 O2 Na1 124.2(3) . .
C15 O2 Na1 116.6(3) . .
C15 O2 C18 109.4(3) . .
C24 O1 Na1 125.0(3) . .
C27 O1 Na1 127.7(3) . .
C27 O1 C24 107.2(4) . .
C6 C7 Na1 75.3(2) . .
C6 C7 C11 125.6(3) . .
C8 C7 Na1 74.8(2) . .
C8 C7 C6 107.4(3) . .
C8 C7 C11 127.0(4) . .
C11 C7 Na1 115.9(2) . .
C4 C5 C6 178.2(4) . .
C6 C10 Na1 72.9(2) . .
C6 C10 C14 125.3(4) . .
C9 C10 Na1 74.5(2) . .
C9 C10 C6 107.9(3) . .
C9 C10 C14 126.9(4) . .
C14 C10 Na1 119.5(3) . .
C7 C6 Na1 73.8(2) . .
C7 C6 C10 107.7(3) . .
C5 C6 Na1 111.7(2) . .
C5 C6 C7 127.2(3) . .
C5 C6 C10 124.9(3) . .
C10 C6 Na1 76.4(2) . .
C10 C9 Na1 76.1(2) . .
C10 C9 C8 108.4(3) . .
C10 C9 C13 126.0(4) . .
C8 C9 Na1 72.9(2) . .
C8 C9 C13 125.6(4) . .
C13 C9 Na1 118.5(3) . .
C7 C8 Na1 74.9(2) . .
C7 C8 C9 108.7(3) . .
C7 C8 C12 125.8(4) . .
C9 C8 Na1 76.4(2) . .
C9 C8 C12 125.4(4) . .
C12 C8 Na1 115.2(2) . .
C5 C4 Si1 169.8(4) . .
C7 C11 H11A 109.5 . .
C7 C11 H11B 109.5 . .
C7 C11 H11C 109.5 . .
H11A C11 H11B 109.5 . .
H11A C11 H11C 109.5 . .
H11B C11 H11C 109.5 . .
C8 C12 H12A 109.5 . .
C8 C12 H12B 109.5 . .
C8 C12 H12C 109.5 . .
H12A C12 H12B 109.5 . .
H12A C12 H12C 109.5 . .
H12B C12 H12C 109.5 . .
C9 C13 H13A 109.5 . .
C9 C13 H13B 109.5 . .
C9 C13 H13C 109.5 . .
H13A C13 H13B 109.5 . .
H13A C13 H13C 109.5 . .
H13B C13 H13C 109.5 . .
C10 C14 H14A 109.5 . .
C10 C14 H14B 109.5 . .
C10 C14 H14C 109.5 . .
H14A C14 H14B 109.5 . .
H14A C14 H14C 109.5 . .
H14B C14 H14C 109.5 . .
O2 C18 H18A 110.5 . .
O2 C18 H18B 110.5 . .
O2 C18 C17 106.3(4) . .
H18A C18 H18B 108.7 . .
C17 C18 H18A 110.5 . .
C17 C18 H18B 110.5 . .
H25A C25 H25B 109.0 . .
C24 C25 H25A 111.0 . .
C24 C25 H25B 111.0 . .
C24 C25 C26 104.0(4) . .
C26 C25 H25A 111.0 . .
C26 C25 H25B 111.0 . .
C18 C17 H17A 111.2 . .
C18 C17 H17B 111.2 . .
H17A C17 H17B 109.1 . .
C16 C17 C18 103.0(4) . .
C16 C17 H17A 111.2 . .
C16 C17 H17B 111.2 . .
O3 C20 H20A 110.4 . .
O3 C20 H20B 110.4 . .
O3 C20 C21 106.7(4) . .
H20A C20 H20B 108.6 . .
C21 C20 H20A 110.4 . .
C21 C20 H20B 110.4 . .
Si1 C1 H1A 109.5 . .
Si1 C1 H1B 109.5 . .
Si1 C1 H1C 109.5 . .
H1A C1 H1B 109.5 . .
H1A C1 H1C 109.5 . .
H1B C1 H1C 109.5 . .
O3 C23 H23A 110.8 . .
O3 C23 H23B 110.8 . .
O3 C23 C22 104.5(4) . .
H23A C23 H23B 108.9 . .
C22 C23 H23A 110.8 . .
C22 C23 H23B 110.8 . .
Si1 C2 H2A 109.5 . .
Si1 C2 H2B 109.5 . .
Si1 C2 H2C 109.5 . .
H2A C2 H2B 109.5 . .
H2A C2 H2C 109.5 . .
H2B C2 H2C 109.5 . .
Si1 C3 H3A 109.5 . .
Si1 C3 H3B 109.5 . .
Si1 C3 H3C 109.5 . .
H3A C3 H3B 109.5 . .
H3A C3 H3C 109.5 . .
H3B C3 H3C 109.5 . .
C20 C21 H21A 110.9 . .
C20 C21 H21B 110.9 . .
H21A C21 H21B 108.9 . .
C22 C21 C20 104.5(4) . .
C22 C21 H21A 110.9 . .
C22 C21 H21B 110.9 . .
O1 C24 C25 106.7(4) . .
O1 C24 H24A 110.4 . .
O1 C24 H24B 110.4 . .
C25 C24 H24A 110.4 . .
C25 C24 H24B 110.4 . .
H24A C24 H24B 108.6 . .
C25 C26 H26A 110.8 . .
C25 C26 H26B 110.8 . .
H26A C26 H26B 108.9 . .
C27 C26 C25 104.8(5) . .
C27 C26 H26A 110.8 . .
C27 C26 H26B 110.8 . .
O2 C15 H15A 110.4 . .
O2 C15 H15B 110.4 . .
H15A C15 H15B 108.6 . .
C16 C15 O2 106.6(4) . .
C16 C15 H15A 110.4 . .
C16 C15 H15B 110.4 . .
C23 C22 H22A 110.7 . .
C23 C22 H22B 110.7 . .
C21 C22 C23 105.1(4) . .
C21 C22 H22A 110.7 . .
C21 C22 H22B 110.7 . .
H22A C22 H22B 108.8 . .
O1 C27 C26 106.1(5) . .
O1 C27 H27A 110.5 . .
O1 C27 H27B 110.5 . .
C26 C27 H27A 110.5 . .
C26 C27 H27B 110.5 . .
H27A C27 H27B 108.7 . .
C17 C16 H16A 109.9 . .
C17 C16 H16B 109.9 . .
C15 C16 C17 109.0(5) . .
C15 C16 H16A 109.9 . .
C15 C16 H16B 109.9 . .
H16A C16 H16B 108.3 . .

loop_
_geom_bond_atom_site_label_1
_geom_bond_atom_site_label_2
_geom_bond_distance
_geom_bond_site_symmetry_2
Si1 C4 1.815(4) .
Si1 C1 1.863(5) .
Si1 C2 1.875(5) .
Si1 C3 1.855(5) .
Na1 O3 2.293(3) .
Na1 O2 2.321(3) .
Na1 O1 2.289(3) .
Na1 C7 2.673(4) .
Na1 C10 2.736(4) .
Na1 C6 2.691(4) .
Na1 C9 2.717(4) .
Na1 C8 2.672(4) .
O3 C20 1.413(6) .
O3 C23 1.419(5) .
O2 C18 1.431(5) .
O2 C15 1.428(6) .
O1 C24 1.432(5) .
O1 C27 1.429(7) .
C7 C6 1.429(5) .
C7 C8 1.396(5) .
C7 C11 1.493(6) .
C5 C6 1.407(5) .
C5 C4 1.223(6) .
C10 C6 1.436(5) .
C10 C9 1.387(6) .
C10 C14 1.495(6) .
C9 C8 1.428(6) .
C9 C13 1.506(6) .
C8 C12 1.514(6) .
C11 H11A 0.9800 .
C11 H11B 0.9800 .
C11 H11C 0.9800 .
C12 H12A 0.9800 .
C12 H12B 0.9800 .
C12 H12C 0.9800 .
C13 H13A 0.9800 .
C13 H13B 0.9800 .
C13 H13C 0.9800 .
C14 H14A 0.9800 .
C14 H14B 0.9800 .
C14 H14C 0.9800 .
C18 H18A 0.9900 .
C18 H18B 0.9900 .
C18 C17 1.512(6) .
C25 H25A 0.9900 .
C25 H25B 0.9900 .
C25 C24 1.512(6) .
C25 C26 1.520(7) .
C17 H17A 0.9900 .
C17 H17B 0.9900 .
C17 C16 1.468(8) .
C20 H20A 0.9900 .
C20 H20B 0.9900 .
C20 C21 1.508(7) .
C1 H1A 0.9800 .
C1 H1B 0.9800 .
C1 H1C 0.9800 .
C23 H23A 0.9900 .
C23 H23B 0.9900 .
C23 C22 1.513(7) .
C2 H2A 0.9800 .
C2 H2B 0.9800 .
C2 H2C 0.9800 .
C3 H3A 0.9800 .
C3 H3B 0.9800 .
C3 H3C 0.9800 .
C21 H21A 0.9900 .
C21 H21B 0.9900 .
C21 C22 1.474(7) .
C24 H24A 0.9900 .
C24 H24B 0.9900 .
C26 H26A 0.9900 .
C26 H26B 0.9900 .
C26 C27 1.441(8) .
C15 H15A 0.9900 .
C15 H15B 0.9900 .
C15 C16 1.397(7) .
C22 H22A 0.9900 .
C22 H22B 0.9900 .
C27 H27A 0.9900 .
C27 H27B 0.9900 .
C16 H16A 0.9900 .
C16 H16B 0.9900 .
